data_2230622
loop_
_publ_author_name
'Jin, Yun-Zhou'
'Liu, Cai-E'
'Zhang, Rong-Hua'
'Fu, Da-Xu'
'Lv, Yao-Kang'

_publ_section_title
;
 5-<i>p</i>-Tolyl-1,2,3,3a-tetrahydrobenzo[<i>e</i>]pyrrolo[2,1-<i>b</i>][1,3]oxazepin-10(5<i>H</i>)-one
;
_journal_coeditor_code EZ2247
_journal_issue 7
_journal_name_full 'Acta Crystallographica Section E'
_journal_page_first o1593
_journal_paper_doi 10.1107/S1600536811020964
_journal_volume 67
_journal_year 2011
_chemical_formula_iupac 'C19 H19 N O2'
_chemical_formula_moiety 'C19 H19 N O2'
_chemical_formula_sum 'C19 H19 N O2'
_chemical_formula_weight 293.35
_chemical_name_systematic
;
5-<i>p</i>-Tolyl-1,2,3,3a-tetrahydrobenzo[<i>e</i>]pyrrolo[2,1-
<i>b</i>][1,3]oxazepin-10(5<i>H</i>)-one
;
_space_group_IT_number 14
_symmetry_cell_setting monoclinic
_symmetry_space_group_name_Hall '-P 2ybc'
_symmetry_space_group_name_H-M 'P 1 21/c 1'
_atom_sites_solution_hydrogens geom
_atom_sites_solution_primary direct
_atom_sites_solution_secondary difmap
_audit_creation_method SHELXL-97
_cell_angle_alpha 90.00
_cell_angle_beta 100.851(6)
_cell_angle_gamma 90.00
_cell_formula_units_Z 4
_cell_length_a 8.237(3)
_cell_length_b 16.868(6)
_cell_length_c 11.267(4)
_cell_measurement_reflns_used 4317
_cell_measurement_temperature 296(2)
_cell_measurement_theta_max 27.4855
_cell_measurement_theta_min 2.2014
_cell_volume 1537.5(10)
_computing_cell_refinement 'SAINT (Bruker, 2006)'
_computing_data_collection 'APEX2 (Bruker, 2006)'
_computing_data_reduction 'SAINT (Bruker, 2006)'
_computing_molecular_graphics 'DIAMOND (Brandenburg & Putz, 2004)'
_computing_publication_material 'SHELXTL (Sheldrick, 2008)'
_computing_structure_refinement 'SHELXL97 (Sheldrick, 2008)'
_computing_structure_solution 'SHELXS97 (Sheldrick, 2008)'
_diffrn_ambient_temperature 296(2)
_diffrn_measured_fraction_theta_full 0.993
_diffrn_measured_fraction_theta_max 0.993
_diffrn_measurement_device_type 'Bruker APEXII area-detector'
_diffrn_measurement_method \w
_diffrn_radiation_monochromator graphite
_diffrn_radiation_source 'fine-focus sealed tube'
_diffrn_radiation_type MoK\a
_diffrn_radiation_wavelength 0.71073
_diffrn_reflns_av_R_equivalents 0.0295
_diffrn_reflns_av_sigmaI/netI 0.0364
_diffrn_reflns_limit_h_max 10
_diffrn_reflns_limit_h_min -9
_diffrn_reflns_limit_k_max 21
_diffrn_reflns_limit_k_min -21
_diffrn_reflns_limit_l_max 14
_diffrn_reflns_limit_l_min -12
_diffrn_reflns_number 13060
_diffrn_reflns_theta_full 27.47
_diffrn_reflns_theta_max 27.47
_diffrn_reflns_theta_min 2.20
_diffrn_standards_decay_% 0
_diffrn_standards_interval_count 0
_diffrn_standards_interval_time 0
_diffrn_standards_number 0
_exptl_absorpt_coefficient_mu 0.082
_exptl_absorpt_correction_T_max 1.0000
_exptl_absorpt_correction_T_min 0.7355
_exptl_absorpt_correction_type empirical
_exptl_absorpt_process_details '(SADABS; Sheldrick, 1996)'
_exptl_crystal_colour Colourless
_exptl_crystal_density_diffrn 1.267
_exptl_crystal_density_method 'not measured'
_exptl_crystal_description Prism
_exptl_crystal_F_000 624
_exptl_crystal_size_max 0.2000
_exptl_crystal_size_mid 0.1800
_exptl_crystal_size_min 0.1700
_refine_diff_density_max 0.463
_refine_diff_density_min -0.216
_refine_ls_extinction_method none
_refine_ls_goodness_of_fit_ref 1.014
_refine_ls_hydrogen_treatment constr
_refine_ls_matrix_type full
_refine_ls_number_parameters 199
_refine_ls_number_reflns 3501
_refine_ls_number_restraints 0
_refine_ls_restrained_S_all 1.014
_refine_ls_R_factor_all 0.0805
_refine_ls_R_factor_gt 0.0533
_refine_ls_shift/su_max 0.000
_refine_ls_shift/su_mean 0.000
_refine_ls_structure_factor_coef Fsqd
_refine_ls_weighting_details 'calc w=1/[\s^2^(Fo^2^)+(0.1050P)^2^+0.0000P] where P=(Fo^2^+2Fc^2^)/3'
_refine_ls_weighting_scheme calc
_refine_ls_wR_factor_gt 0.1546
_refine_ls_wR_factor_ref 0.1876
_reflns_number_gt 2338
_reflns_number_total 3501
_reflns_threshold_expression I>2\s(I)
_cod_data_source_file ez2247.cif
_cod_data_source_block I
_cod_original_cell_volume 1537.6(10)
_cod_original_sg_symbol_H-M 'P 21/c'
_cod_database_code 2230622
_cod_database_fobs_code 2230622

loop_
_symmetry_equiv_pos_as_xyz
'x, y, z'
'-x, y+1/2, -z+1/2'
'-x, -y, -z'
'x, -y-1/2, z-1/2'

loop_
_atom_site_type_symbol
_atom_site_label
_atom_site_fract_x
_atom_site_fract_y
_atom_site_fract_z
_atom_site_U_iso_or_equiv
_atom_site_adp_type
_atom_site_calc_flag
_atom_site_refinement_flags
_atom_site_occupancy
_atom_site_symmetry_multiplicity
_atom_site_disorder_assembly
_atom_site_disorder_group
O O1 0.15809(16) 0.47030(7) 0.33133(12) 0.0557(4) Uani d . 1 1 . .
N N1 0.00869(19) 0.40627(9) 0.15419(14) 0.0512(4) Uani d . 1 1 . .
C C1 0.2534(3) 0.33184(14) 0.1825(2) 0.0753(7) Uani d . 1 1 . .
H H1A 0.2936 0.2797 0.1659 0.113 Uiso calc R 1 1 . .
H H1B 0.3427 0.3699 0.1866 0.113 Uiso calc R 1 1 . .
O O2 -0.18305(19) 0.44457(9) -0.00756(13) 0.0663(4) Uani d . 1 1 . .
C C2 0.1855(3) 0.33170(12) 0.2983(2) 0.0704(6) Uani d . 1 1 . .
H H2A 0.2735 0.3382 0.3681 0.106 Uiso calc R 1 1 . .
H H2B 0.1272 0.2827 0.3069 0.106 Uiso calc R 1 1 . .
C C3 0.1049(3) 0.35569(13) 0.0862(2) 0.0673(6) Uani d . 1 1 . .
H H3A 0.1393 0.3849 0.0210 0.101 Uiso calc R 1 1 . .
H H3B 0.0417 0.3096 0.0531 0.101 Uiso calc R 1 1 . .
C C4 -0.3496(3) 0.58920(13) 0.3392(2) 0.0637(6) Uani d . 1 1 . .
H H4A -0.3995 0.6193 0.3914 0.096 Uiso calc R 1 1 . .
C C5 0.4603(3) 0.79714(14) 0.5623(2) 0.0754(7) Uani d . 1 1 . .
H H5A 0.4984 0.7799 0.6440 0.113 Uiso calc R 1 1 . .
H H5B 0.3937 0.8438 0.5622 0.113 Uiso calc R 1 1 . .
H H5C 0.5535 0.8089 0.5255 0.113 Uiso calc R 1 1 . .
C C6 -0.3713(2) 0.50009(12) 0.17358(19) 0.0583(5) Uani d . 1 1 . .
H H6A -0.4362 0.4709 0.1124 0.087 Uiso calc R 1 1 . .
C C7 -0.4450(3) 0.54405(13) 0.2524(2) 0.0664(6) Uani d . 1 1 . .
H H7A -0.5592 0.5429 0.2463 0.100 Uiso calc R 1 1 . .
C C8 0.2897(3) 0.74206(12) 0.3717(2) 0.0595(5) Uani d . 1 1 . .
H H8A 0.3033 0.7900 0.3341 0.089 Uiso calc R 1 1 . .
C C9 0.2009(2) 0.68221(12) 0.30601(19) 0.0558(5) Uani d . 1 1 . .
H H9A 0.1555 0.6906 0.2250 0.084 Uiso calc R 1 1 . .
C C10 -0.1795(2) 0.59058(11) 0.35038(18) 0.0536(5) Uani d . 1 1 . .
H H10A -0.1167 0.6224 0.4092 0.080 Uiso calc R 1 1 . .
C C11 0.3356(3) 0.66015(12) 0.54475(18) 0.0589(5) Uani d . 1 1 . .
H H11A 0.3809 0.6522 0.6259 0.088 Uiso calc R 1 1 . .
C C12 -0.2000(2) 0.49935(11) 0.18561(16) 0.0470(4) Uani d . 1 1 . .
C C13 0.0680(2) 0.40196(11) 0.28510(17) 0.0529(5) Uani d . 1 1 . .
H H13A -0.0237 0.3922 0.3274 0.079 Uiso calc R 1 1 . .
C C14 0.3585(2) 0.73232(11) 0.49200(19) 0.0545(5) Uani d . 1 1 . .
C C15 0.2468(3) 0.59949(12) 0.47968(18) 0.0578(5) Uani d . 1 1 . .
H H15A 0.2331 0.5516 0.5175 0.087 Uiso calc R 1 1 . .
C C16 0.1782(2) 0.60969(11) 0.35837(16) 0.0463(4) Uani d . 1 1 . .
C C17 0.0854(2) 0.54463(10) 0.28326(16) 0.0463(4) Uani d . 1 1 . .
H H17A 0.1067 0.5501 0.2010 0.069 Uiso calc R 1 1 . .
C C18 -0.1249(2) 0.44804(11) 0.10158(17) 0.0505(5) Uani d . 1 1 . .
C C19 -0.1014(2) 0.54521(10) 0.27503(16) 0.0442(4) Uani d . 1 1 . .

loop_
_atom_site_aniso_label
_atom_site_aniso_U_11
_atom_site_aniso_U_22
_atom_site_aniso_U_33
_atom_site_aniso_U_12
_atom_site_aniso_U_13
_atom_site_aniso_U_23
O1 0.0487(8) 0.0543(8) 0.0601(9) 0.0093(6) 0.0006(6) -0.0076(6)
N1 0.0479(9) 0.0542(8) 0.0526(9) 0.0007(7) 0.0119(7) -0.0068(7)
C1 0.0647(14) 0.0654(13) 0.0979(19) 0.0143(11) 0.0205(13) -0.0125(12)
O2 0.0627(9) 0.0857(11) 0.0481(8) -0.0147(8) 0.0046(7) -0.0054(7)
C2 0.0688(14) 0.0576(12) 0.0835(16) 0.0105(10) 0.0109(12) -0.0003(11)
C3 0.0717(14) 0.0625(12) 0.0727(15) -0.0003(11) 0.0265(12) -0.0188(11)
C4 0.0536(12) 0.0651(12) 0.0772(15) 0.0140(10) 0.0246(11) 0.0023(11)
C5 0.0737(15) 0.0639(13) 0.0851(17) -0.0010(11) 0.0055(13) -0.0114(12)
C6 0.0408(10) 0.0650(12) 0.0670(13) 0.0005(9) 0.0045(9) 0.0064(10)
C7 0.0422(11) 0.0737(13) 0.0854(16) 0.0109(10) 0.0174(11) 0.0113(12)
C8 0.0570(12) 0.0510(10) 0.0686(13) 0.0036(9) 0.0069(10) 0.0019(10)
C9 0.0494(11) 0.0588(11) 0.0575(12) 0.0071(9) 0.0054(9) 0.0025(9)
C10 0.0522(11) 0.0548(10) 0.0559(11) 0.0085(9) 0.0160(9) 0.0002(9)
C11 0.0619(12) 0.0656(12) 0.0471(11) -0.0049(10) 0.0046(9) -0.0045(9)
C12 0.0418(10) 0.0519(10) 0.0479(10) -0.0003(8) 0.0098(8) 0.0075(8)
C13 0.0516(11) 0.0514(10) 0.0552(12) 0.0021(8) 0.0090(9) -0.0013(9)
C14 0.0481(11) 0.0514(10) 0.0636(13) 0.0026(8) 0.0097(9) -0.0107(9)
C15 0.0651(13) 0.0597(11) 0.0494(11) -0.0083(10) 0.0125(9) -0.0011(9)
C16 0.0381(9) 0.0540(10) 0.0486(10) 0.0015(7) 0.0126(8) -0.0054(8)
C17 0.0421(10) 0.0535(10) 0.0444(10) 0.0013(8) 0.0112(8) -0.0024(8)
C18 0.0456(10) 0.0557(10) 0.0508(11) -0.0116(8) 0.0103(8) -0.0006(9)
C19 0.0395(9) 0.0494(9) 0.0443(10) 0.0025(7) 0.0099(7) 0.0055(8)

loop_
_atom_type_symbol
_atom_type_description
_atom_type_scat_dispersion_real
_atom_type_scat_dispersion_imag
_atom_type_scat_source
C C 0.0033 0.0016 'International Tables Vol C Tables 4.2.6.8 and 6.1.1.4'
H H 0.0000 0.0000 'International Tables Vol C Tables 4.2.6.8 and 6.1.1.4'
N N 0.0061 0.0033 'International Tables Vol C Tables 4.2.6.8 and 6.1.1.4'
O O 0.0106 0.0060 'International Tables Vol C Tables 4.2.6.8 and 6.1.1.4'

loop_
_geom_angle_atom_site_label_1
_geom_angle_atom_site_label_2
_geom_angle_atom_site_label_3
_geom_angle_site_symmetry_1
_geom_angle_site_symmetry_3
_geom_angle
_geom_angle_publ_flag
C13 O1 C17 . . 114.55(13) ?
C18 N1 C13 . . 123.97(15) ?
C18 N1 C3 . . 123.30(17) ?
C13 N1 C3 . . 112.62(16) ?
C2 C1 C3 . . 103.64(19) ?
C2 C1 H1A . . 111.0 ?
C3 C1 H1A . . 111.0 ?
C2 C1 H1B . . 111.0 ?
C3 C1 H1B . . 111.0 ?
H1A C1 H1B . . 109.0 ?
C1 C2 C13 . . 104.25(19) ?
C1 C2 H2A . . 110.9 ?
C13 C2 H2A . . 110.9 ?
C1 C2 H2B . . 110.9 ?
C13 C2 H2B . . 110.9 ?
H2A C2 H2B . . 108.9 ?
N1 C3 C1 . . 102.74(16) ?
N1 C3 H3A . . 111.2 ?
C1 C3 H3A . . 111.2 ?
N1 C3 H3B . . 111.2 ?
C1 C3 H3B . . 111.2 ?
H3A C3 H3B . . 109.1 ?
C7 C4 C10 . . 120.74(19) ?
C7 C4 H4A . . 119.6 ?
C10 C4 H4A . . 119.6 ?
C14 C5 H5A . . 109.5 ?
C14 C5 H5B . . 109.5 ?
H5A C5 H5B . . 109.5 ?
C14 C5 H5C . . 109.5 ?
H5A C5 H5C . . 109.5 ?
H5B C5 H5C . . 109.5 ?
C7 C6 C12 . . 120.2(2) ?
C7 C6 H6A . . 119.9 ?
C12 C6 H6A . . 119.9 ?
C4 C7 C6 . . 119.7(2) ?
C4 C7 H7A . . 120.1 ?
C6 C7 H7A . . 120.1 ?
C14 C8 C9 . . 121.34(19) ?
C14 C8 H8A . . 119.3 ?
C9 C8 H8A . . 119.3 ?
C8 C9 C16 . . 121.24(19) ?
C8 C9 H9A . . 119.4 ?
C16 C9 H9A . . 119.4 ?
C4 C10 C19 . . 120.91(19) ?
C4 C10 H10A . . 119.5 ?
C19 C10 H10A . . 119.5 ?
C14 C11 C15 . . 121.61(19) ?
C14 C11 H11A . . 119.2 ?
C15 C11 H11A . . 119.2 ?
C6 C12 C19 . . 120.33(18) ?
C6 C12 C18 . . 118.34(17) ?
C19 C12 C18 . . 121.32(16) ?
O1 C13 N1 . . 112.46(15) ?
O1 C13 C2 . . 108.58(16) ?
N1 C13 C2 . . 102.88(16) ?
O1 C13 H13A . . 110.9 ?
N1 C13 H13A . . 110.9 ?
C2 C13 H13A . . 110.9 ?
C8 C14 C11 . . 117.62(18) ?
C8 C14 C5 . . 121.05(19) ?
C11 C14 C5 . . 121.30(19) ?
C11 C15 C16 . . 120.43(18) ?
C11 C15 H15A . . 119.8 ?
C16 C15 H15A . . 119.8 ?
C9 C16 C15 . . 117.76(17) ?
C9 C16 C17 . . 119.98(17) ?
C15 C16 C17 . . 122.24(16) ?
O1 C17 C16 . . 106.89(14) ?
O1 C17 C19 . . 111.69(14) ?
C16 C17 C19 . . 115.45(14) ?
O1 C17 H17A . . 107.5 ?
C16 C17 H17A . . 107.5 ?
C19 C17 H17A . . 107.5 ?
O2 C18 N1 . . 123.04(18) ?
O2 C18 C12 . . 121.86(18) ?
N1 C18 C12 . . 115.10(16) ?
C10 C19 C12 . . 118.08(17) ?
C10 C19 C17 . . 123.07(17) ?
C12 C19 C17 . . 118.83(16) ?

loop_
_geom_bond_atom_site_label_1
_geom_bond_atom_site_label_2
_geom_bond_site_symmetry_2
_geom_bond_distance
_geom_bond_publ_flag
O1 C13 . 1.416(2) ?
O1 C17 . 1.450(2) ?
N1 C18 . 1.347(2) ?
N1 C13 . 1.466(2) ?
N1 C3 . 1.474(2) ?
C1 C2 . 1.514(4) ?
C1 C3 . 1.528(3) ?
C1 H1A . 0.9700 ?
C1 H1B . 0.9700 ?
O2 C18 . 1.234(2) ?
C2 C13 . 1.520(3) ?
C2 H2A . 0.9700 ?
C2 H2B . 0.9700 ?
C3 H3A . 0.9700 ?
C3 H3B . 0.9700 ?
C4 C7 . 1.366(3) ?
C4 C10 . 1.383(3) ?
C4 H4A . 0.9300 ?
C5 C14 . 1.509(3) ?
C5 H5A . 0.9600 ?
C5 H5B . 0.9600 ?
C5 H5C . 0.9600 ?
C6 C7 . 1.382(3) ?
C6 C12 . 1.391(3) ?
C6 H6A . 0.9300 ?
C7 H7A . 0.9300 ?
C8 C14 . 1.377(3) ?
C8 C9 . 1.378(3) ?
C8 H8A . 0.9300 ?
C9 C16 . 1.386(3) ?
C9 H9A . 0.9300 ?
C10 C19 . 1.388(3) ?
C10 H10A . 0.9300 ?
C11 C14 . 1.383(3) ?
C11 C15 . 1.385(3) ?
C11 H11A . 0.9300 ?
C12 C19 . 1.402(3) ?
C12 C18 . 1.500(3) ?
C13 H13A . 0.9800 ?
C15 C16 . 1.388(3) ?
C15 H15A . 0.9300 ?
C16 C17 . 1.504(2) ?
C17 C19 . 1.524(2) ?
C17 H17A . 0.9800 ?

loop_
_geom_hbond_atom_site_label_D
_geom_hbond_atom_site_label_H
_geom_hbond_atom_site_label_A
_geom_hbond_site_symmetry_A
_geom_hbond_distance_DH
_geom_hbond_distance_HA
_geom_hbond_distance_DA
_geom_hbond_angle_DHA
C5 H5B O2 2 0.96 2.42 3.354(3) 163.2
C17 H17A O2 3_565 0.98 2.38 3.357(3) 174.1
